data_2014962
loop_
_publ_author_name
'Hamdi Ben Yahia'
'Etienne Gaudin'
'Jacques Darriet'

_publ_section_title
;
 Sodium calcium orthovanadate, NaCa~4~(VO~4~)~3~
;
_journal_issue 7
_journal_name_full 'Acta Crystallographica Section C'
_journal_page_first i79
_journal_page_last i80
_journal_paper_doi 10.1107/S0108270105018214
_journal_volume 61
_journal_year 2005
_chemical_formula_iupac 'Na1 Ca4 (V O4)3'
_chemical_formula_structural '(Ca0.76 Na0.24)2, (Ca0.44 Na0.06)2, (Ca0.80 Na0.20)2, (VO4)3'
_chemical_formula_sum 'Ca4 Na O12 V3'
_chemical_formula_weight 528.1
_chemical_name_common 'sodium tetracalcium orthovanadate'
_chemical_name_systematic
;
sodium tetracalcium trivanadiun dodecaoxide
;
_space_group_IT_number 62
_symmetry_cell_setting orthorhombic
_symmetry_space_group_name_Hall '-P 2ac 2n'
_symmetry_space_group_name_H-M 'P n m a'
_cell_angle_alpha 90
_cell_angle_beta 90
_cell_angle_gamma 90
_cell_formula_units_Z 4
_cell_length_a 6.7703(10)
_cell_length_b 16.0954(11)
_cell_length_c 10.3136(5)
_cell_measurement_reflns_used 236
_cell_measurement_temperature 295
_cell_measurement_theta_max 35
_cell_measurement_theta_min 5
_cell_volume 1123.88(19)
_computing_cell_refinement 'EvalCCD (Duisenberg <i>et al.</i>, 2003)'
_computing_data_collection 'Collect (Nonius, 2004)'
_computing_data_reduction 'Jana2000 (Petricek & Dusek, 2000)'
_computing_molecular_graphics 'Diamond (Brandenburg, 1999)'
_computing_publication_material Jana2000
_computing_structure_refinement Jana2000
_computing_structure_solution 'SIR97 (Altomare <i>et al.</i>, 1999)'
_diffrn_ambient_temperature 295
_diffrn_detector_area_resol_mean 9
_diffrn_measured_fraction_theta_full 0.98
_diffrn_measurement_device '95mm CCD camera on \k-goniostat'
_diffrn_measurement_device_type 'Nonius KappaCCD'
_diffrn_measurement_method '\f and \w frames'
_diffrn_radiation_monochromator 'horizonally mounted graphite crystal'
_diffrn_radiation_source 'fine-focus sealed X-ray tube'
_diffrn_radiation_type 'Mo K\a'
_diffrn_radiation_wavelength 0.71069
_diffrn_reflns_av_R_equivalents 0.0879
_diffrn_reflns_av_sigmaI/netI 0.0430
_diffrn_reflns_limit_h_max 10
_diffrn_reflns_limit_h_min -10
_diffrn_reflns_limit_k_max 25
_diffrn_reflns_limit_k_min -25
_diffrn_reflns_limit_l_max 16
_diffrn_reflns_limit_l_min -16
_diffrn_reflns_number 25346
_diffrn_reflns_theta_full 34.99
_diffrn_reflns_theta_max 34.99
_diffrn_reflns_theta_min 11.52
_diffrn_standards_number 0
_exptl_absorpt_coefficient_mu 4.366
_exptl_absorpt_correction_T_max 0.795
_exptl_absorpt_correction_T_min 0.643
_exptl_absorpt_correction_type gaussian
_exptl_absorpt_process_details '(Jana2000; Petricek & Dusek, 2000)'
_exptl_crystal_colour colourless
_exptl_crystal_density_diffrn 3.1202(5)
_exptl_crystal_description block
_exptl_crystal_F_000 1024
_exptl_crystal_size_max 0.088
_exptl_crystal_size_mid 0.074
_exptl_crystal_size_min 0.067
_refine_diff_density_max 0.89
_refine_diff_density_min -0.57
_refine_ls_extinction_method none
_refine_ls_goodness_of_fit_ref 1.16
_refine_ls_number_parameters 99
_refine_ls_number_reflns 2433
_refine_ls_R_factor_all 0.0543
_refine_ls_R_factor_gt 0.0349
_refine_ls_shift/su_max 0.0007
_refine_ls_shift/su_mean 0.0001
_refine_ls_structure_factor_coef Fsqd
_refine_ls_weighting_details w=1/[\s^2^(I)+0.0016I^2^]
_refine_ls_weighting_scheme sigma
_refine_ls_wR_factor_gt 0.0752
_refine_ls_wR_factor_ref 0.0830
_reflns_number_gt 1927
_reflns_number_total 2433
_reflns_threshold_expression I>2\s(I)
_cod_data_source_file bc1070.cif
_cod_data_source_block I
_cod_depositor_comments
;
The following automatic conversions were performed:

'_exptl_absorpt_correction_type' value 'Gaussian' changed to
'gaussian' according to
/home/saulius/struct/CIF-dictionaries/cif_core.dic dictionary named
'cif_core.dic' version 2.4.1 from 2010-06-29.

Automatic conversion script
Id: cif_fix_values 1715 2011-07-08 13:25:40Z adriana 
;
_cod_original_formula_sum 'Ca4 Na1 O12 V3'
_cod_database_code 2014962

loop_
_symmetry_equiv_pos_site_id
_symmetry_equiv_pos_as_xyz
1 x,y,z
2 1/2+x,y,1/2-z
3 1/2-x,1/2+y,1/2+z
4 -x,1/2+y,-z
5 -x,-y,-z
6 1/2-x,-y,1/2+z
7 1/2+x,1/2-y,1/2-z
8 x,1/2-y,z

loop_
_atom_site_label
_atom_site_fract_x
_atom_site_fract_y
_atom_site_fract_z
_atom_site_U_iso_or_equiv
_atom_site_adp_type
_atom_site_calc_flag
_atom_site_refinement_flags
_atom_site_occupancy
_atom_site_disorder_assembly
_atom_site_disorder_group
_atom_site_type_symbol
Ca1 0.37639(7) 0.09230(3) 0.06696(4) 0.01321(15) Uani d . 0.765(7) . . Ca
Na1 0.37639(7) 0.09230(3) 0.06696(4) 0.01321(15) Uani d . 0.235(7) . . Na
Ca2 0.04490(11) 0.25 0.17790(8) 0.0215(3) Uani d . 0.878(12) . . Ca
Na2 0.04490(11) 0.25 0.17790(8) 0.0215(3) Uani d . 0.122(12) . . Na
Ca3 0.31152(8) 0.10699(3) 0.67177(4) 0.01493(15) Uani d . 0.796(9) . . Ca
Na3 0.31152(8) 0.10699(3) 0.67177(4) 0.01493(15) Uani d . 0.204(9) . . Na
V1 0.35932(5) 0.07258(2) 0.37321(3) 0.00824(8) Uani d . 1 . . V
V2 0.02550(8) 0.25 0.57421(4) 0.01112(12) Uani d . 1 . . V
O1 0.2740(4) 0.25 0.5762(3) 0.0254(7) Uani d . 1 . . O
O2 0.1881(2) 0.04082(9) 0.48481(13) 0.0117(3) Uani d . 1 . . O
O3 0.2689(3) 0.15011(10) 0.27731(15) 0.0161(4) Uani d . 1 . . O
O4 0.5435(2) 0.11710(11) 0.46136(16) 0.0175(4) Uani d . 1 . . O
O5 0.4327(3) -0.00606(11) 0.27284(16) 0.0196(4) Uani d . 1 . . O
O6 -0.0449(3) 0.15894(10) 0.64634(15) 0.0194(4) Uani d . 1 . . O
O7 -0.0736(4) 0.25 0.4219(2) 0.0206(6) Uani d . 1 . . O

loop_
_atom_site_aniso_label
_atom_site_aniso_U_11
_atom_site_aniso_U_22
_atom_site_aniso_U_33
_atom_site_aniso_U_12
_atom_site_aniso_U_13
_atom_site_aniso_U_23
_atom_site_aniso_type_symbol
Ca1 0.0120(3) 0.0123(3) 0.0154(3) 0.00096(15) 0.00299(15) -0.00030(16) Ca
Na1 0.0120(3) 0.0123(3) 0.0154(3) 0.00096(15) 0.00299(15) -0.00030(16) Na
Ca2 0.0170(4) 0.0091(4) 0.0384(5) 0 -0.0023(3) 0 Ca
Na2 0.0170(4) 0.0091(4) 0.0384(5) 0 -0.0023(3) 0 Na
Ca3 0.0180(3) 0.0148(3) 0.0120(2) 0.00291(17) -0.00509(16) -0.00288(16) Ca
Na3 0.0180(3) 0.0148(3) 0.0120(2) 0.00291(17) -0.00509(16) -0.00288(16) Na
V1 0.00819(14) 0.00900(14) 0.00753(13) 0.00096(11) 0.00128(10) 0.00059(10) V
V2 0.0151(2) 0.00757(19) 0.0107(2) 0 -0.00102(16) 0 V
O1 0.0170(12) 0.0165(10) 0.0426(15) 0 -0.0024(10) 0 O
O2 0.0100(6) 0.0147(6) 0.0104(6) -0.0017(5) 0.0018(5) 0.0011(5) O
O3 0.0210(8) 0.0134(6) 0.0138(6) 0.0048(6) -0.0024(6) 0.0019(5) O
O4 0.0104(7) 0.0224(8) 0.0196(7) -0.0002(6) -0.0021(5) -0.0033(6) O
O5 0.0241(8) 0.0190(7) 0.0157(7) 0.0066(7) 0.0043(6) -0.0035(6) O
O6 0.0312(10) 0.0117(7) 0.0153(6) -0.0007(6) 0.0061(6) 0.0037(5) O
O7 0.0329(14) 0.0155(10) 0.0133(9) 0 -0.0041(9) 0 O

loop_
_atom_type_symbol
_atom_type_scat_dispersion_real
_atom_type_scat_dispersion_imag
_atom_type_scat_source
Na 0.036 0.025 'International Tables Vol C Tables  4.2.6.8 and 6.1.1.1'
Ca 0.226 0.306 'International Tables Vol C Tables  4.2.6.8 and 6.1.1.1'
V 0.301 0.529 'International Tables Vol C Tables  4.2.6.8 and 6.1.1.1'
O 0.011 0.006 'International Tables Vol C Tables  4.2.6.8 and 6.1.1.1'

loop_
_geom_angle_atom_site_label_1
_geom_angle_atom_site_label_2
_geom_angle_atom_site_label_3
_geom_angle_site_symmetry_1
_geom_angle_site_symmetry_3
_geom_angle
_geom_angle_publ_flag
O2 Ca1 O2 2_555 6_554 76.16(5) no
O2 Ca1 O3 2_555 . 127.03(6) no
O2 Ca1 O4 2_555 2_455 156.56(6) no
O2 Ca1 O5 2_555 . 80.92(5) no
O2 Ca1 O6 2_555 2_555 76.01(5) no
O2 Ca1 O7 2_555 2_555 104.06(7) no
O2 Ca1 O2 6_554 2_555 76.16(5) no
O2 Ca1 O3 6_554 . 127.34(5) no
O2 Ca1 O4 6_554 2_455 86.01(6) no
O2 Ca1 O5 6_554 . 76.85(5) no
O2 Ca1 O6 6_554 2_555 96.51(5) no
O2 Ca1 O7 6_554 2_555 161.00(6) no
O3 Ca1 O4 . 2_455 76.02(7) no
O3 Ca1 O5 . . 64.41(5) no
O3 Ca1 O6 . 2_555 132.29(5) no
O3 Ca1 O7 . 2_555 68.07(6) no
O4 Ca1 O5 2_455 . 110.01(7) no
O4 Ca1 O6 2_455 2_555 91.29(7) no
O4 Ca1 O7 2_455 2_555 87.90(7) no
O5 Ca1 O6 . 2_555 156.91(6) no
O5 Ca1 O7 . 2_555 122.12(6) no
O6 Ca1 O7 2_555 2_555 65.63(6) no
O3 Ca2 O3 . 2_455 87.89(6) no
O3 Ca2 O3 . 7_455 144.03(5) no
O3 Ca2 O3 . 8_555 82.59(6) no
O3 Ca2 O4 . 2_455 71.88(5) no
O3 Ca2 O4 . 7_455 141.70(6) no
O3 Ca2 O7 . . 77.77(6) no
O3 Ca2 O7 . 2_555 65.01(5) no
O3 Ca2 O3 2_455 . 87.89(6) no
O3 Ca2 O3 2_455 7_455 79.75(6) no
O3 Ca2 O3 2_455 8_555 144.03(5) no
O3 Ca2 O4 2_455 2_455 64.39(5) no
O3 Ca2 O4 2_455 7_455 129.21(6) no
O3 Ca2 O7 2_455 . 66.31(5) no
O3 Ca2 O7 2_455 2_555 139.49(4) no
O3 Ca2 O3 7_455 . 144.03(5) no
O3 Ca2 O3 7_455 2_455 79.75(6) no
O3 Ca2 O3 7_455 8_555 87.89(6) no
O3 Ca2 O4 7_455 2_455 129.21(6) no
O3 Ca2 O4 7_455 7_455 64.39(5) no
O3 Ca2 O7 7_455 . 66.31(5) no
O3 Ca2 O7 7_455 2_555 139.49(4) no
O3 Ca2 O3 8_555 . 82.59(6) no
O3 Ca2 O3 8_555 2_455 144.03(5) no
O3 Ca2 O3 8_555 7_455 87.89(6) no
O3 Ca2 O4 8_555 2_455 141.70(6) no
O3 Ca2 O4 8_555 7_455 71.88(5) no
O3 Ca2 O7 8_555 . 77.77(6) no
O3 Ca2 O7 8_555 2_555 65.01(5) no
O4 Ca2 O4 2_455 7_455 112.23(7) no
O4 Ca2 O7 2_455 . 122.01(5) no
O4 Ca2 O7 2_455 2_555 78.29(4) no
O4 Ca2 O4 7_455 2_455 112.23(7) no
O4 Ca2 O7 7_455 . 122.01(5) no
O4 Ca2 O7 7_455 2_555 78.29(4) no
O7 Ca2 O7 . 2_555 129.41(8) no
O7 Ca2 O7 2_555 . 129.41(8) no
O1 Ca3 O2 . . 93.27(7) no
O1 Ca3 O4 . . 71.76(7) no
O1 Ca3 O5 . 5_656 140.49(8) no
O1 Ca3 O5 . 6_555 132.80(8) no
O1 Ca3 O6 . . 64.37(7) no
O1 Ca3 O6 . 2_556 91.74(8) no
O2 Ca3 O4 . . 64.74(5) no
O2 Ca3 O5 . 5_656 98.19(6) no
O2 Ca3 O5 . 6_555 79.39(6) no
O2 Ca3 O6 . . 74.34(5) no
O2 Ca3 O6 . 2_556 173.59(6) no
O4 Ca3 O5 . 5_656 79.31(6) no
O4 Ca3 O5 . 6_555 138.69(6) no
O4 Ca3 O6 . . 116.60(5) no
O4 Ca3 O6 . 2_556 113.26(6) no
O5 Ca3 O5 5_656 6_555 86.59(6) no
O5 Ca3 O6 5_656 . 155.10(6) no
O5 Ca3 O6 5_656 2_556 75.39(7) no
O5 Ca3 O5 6_555 5_656 86.59(6) no
O5 Ca3 O6 6_555 . 68.79(6) no
O5 Ca3 O6 6_555 2_556 100.06(6) no
O6 Ca3 O6 . 2_556 111.53(6) no
O6 Ca3 O6 2_556 . 111.53(6) no
O2 V1 O3 . . 111.43(8) no
O2 V1 O4 . . 105.23(8) no
O2 V1 O5 . . 112.51(8) no
O3 V1 O4 . . 105.36(8) no
O3 V1 O5 . . 107.15(8) no
O4 V1 O5 . . 115.01(9) no
O1 V2 O6 . . 105.85(8) no
O1 V2 O6 . 8_555 105.85(8) no
O1 V2 O7 . . 113.83(14) no
O6 V2 O6 . 8_555 117.88(7) no
O6 V2 O7 . . 106.86(6) no
O6 V2 O6 8_555 . 117.88(7) no
O6 V2 O7 8_555 . 106.86(6) no

loop_
_geom_bond_atom_site_label_1
_geom_bond_atom_site_label_2
_geom_bond_site_symmetry_1
_geom_bond_site_symmetry_2
_geom_bond_distance
_geom_bond_publ_flag
Ca1/Na1 O2 . 2_555 2.3292(14) yes
Ca1/Na1 O2 . 6_554 2.3451(15) yes
Ca1/Na1 O3 . . 2.4701(13) yes
Ca1/Na1 O4 . 2_455 2.3075(15) yes
Ca1/Na1 O5 . . 2.676(2) yes
Ca1/Na1 O6 . 2_555 2.5041(13) yes
Ca1/Na1 O7 . 2_555 2.5633(6) yes
Ca2/Na2 O3 . . 2.4365(18) yes
Ca2/Na2 O3 . 2_455 2.5081(19) yes
Ca2/Na2 O3 . 7_455 2.5081(19) yes
Ca2/Na2 O3 . 8_555 2.4365(18) yes
Ca2/Na2 O4 . 2_455 2.5768(18) yes
Ca2/Na2 O4 . 7_455 2.5768(18) yes
Ca2/Na2 O7 . . 2.641(2) yes
Ca2/Na2 O7 . 2_555 2.780(3) yes
Ca3/Na3 O1 . . 2.5168(13) yes
Ca3/Na3 O2 . . 2.3561(13) yes
Ca3/Na3 O4 . . 2.6834(19) yes
Ca3/Na3 O5 . 5_656 2.4418(19) yes
Ca3/Na3 O5 . 6_555 2.5410(19) yes
Ca3/Na3 O6 . . 2.567(2) yes
Ca3/Na3 O6 . 2_556 2.2724(14) yes
V1 O2 . . 1.7116(13) yes
V1 O3 . . 1.7059(15) yes
V1 O4 . . 1.7017(17) yes
V1 O5 . . 1.7097(19) yes
V2 O1 . . 1.683(3) yes
V2 O6 . . 1.7117(16) yes
V2 O6 . 8_555 1.7117(16) yes
V2 O7 . . 1.708(2) yes
